data_4085490
loop_
_publ_author_name
'Hill, Michael S.'
'MacDougall, Dugald J.'
'Kociok-K\"ohn, Gabriele'
'Mahon, Mary F.'
'Weetman, Catherine'

_publ_section_title
;
 Kinetically Directed Reactivity of Magnesium Dihydropyridides with
 Organoisocyanates
;
_journal_issue 11
_journal_name_full Organometallics
_journal_page_first 2590
_journal_paper_doi 10.1021/om5012374
_journal_volume 34
_journal_year 2015
_chemical_formula_sum 'C40 H57 Mg N3 O'
_chemical_formula_weight 620.20
_chemical_name_systematic
; 
 ? 
;
_space_group_IT_number 12
_symmetry_cell_setting monoclinic
_symmetry_space_group_name_Hall '-C 2y'
_symmetry_space_group_name_H-M 'C 1 2/m 1'
_atom_sites_solution_hydrogens geom
_atom_sites_solution_primary direct
_atom_sites_solution_secondary difmap
_audit_creation_method SHELXL-97
_cell_angle_alpha 90.00
_cell_angle_beta 129.804(1)
_cell_angle_gamma 90.00
_cell_formula_units_Z 4
_cell_length_a 17.9823(4)
_cell_length_b 19.5182(6)
_cell_length_c 13.2619(4)
_cell_measurement_reflns_used 17188
_cell_measurement_temperature 150(2)
_cell_measurement_theta_max 27.485
_cell_measurement_theta_min 2.910
_cell_volume 3575.91(18)
_computing_cell_refinement 'HKL Scalepack (Otwinowski & Minor 1997)'
_computing_data_collection 'Collect (Bruker AXS BV 1997-2004)'
_computing_data_reduction 'Denzo & Scalepack (Otwinowski, Minor 1997)'
_computing_molecular_graphics 'ORTEX (P.McArdle 1995)'
_computing_publication_material 'SHELXL-97/2 (Sheldrick 1997)'
_computing_structure_refinement 'SHELXL-97/2 (Sheldrick 1997)'
_computing_structure_solution 'SHELXS-97 (Sheldrick 1990)'
_diffrn_ambient_temperature 150(2)
_diffrn_measured_fraction_theta_full 0.994
_diffrn_measured_fraction_theta_max 0.994
_diffrn_measurement_device_type '95mm CCD camera on \k-goniostat'
_diffrn_measurement_method CCD
_diffrn_radiation_monochromator 'horizonally mounted graphite crystal'
_diffrn_radiation_source 'fine-focus sealed tube'
_diffrn_radiation_type MoK\a
_diffrn_radiation_wavelength 0.71073
_diffrn_reflns_av_R_equivalents 0.0697
_diffrn_reflns_av_sigmaI/netI 0.0443
_diffrn_reflns_limit_h_max 23
_diffrn_reflns_limit_h_min -23
_diffrn_reflns_limit_k_max 25
_diffrn_reflns_limit_k_min -25
_diffrn_reflns_limit_l_max 17
_diffrn_reflns_limit_l_min -17
_diffrn_reflns_number 30713
_diffrn_reflns_theta_full 27.51
_diffrn_reflns_theta_max 27.51
_diffrn_reflns_theta_min 3.74
_exptl_absorpt_coefficient_mu 0.084
_exptl_absorpt_correction_T_max 0.996
_exptl_absorpt_correction_T_min 0.825
_exptl_absorpt_correction_type multi-scan
_exptl_absorpt_process_details
;
multi-scan from symmetry-related measurements 
 Sortav (Blessing 1995)
;
_exptl_crystal_colour block
_exptl_crystal_density_diffrn 1.152
_exptl_crystal_density_method 'not measured'
_exptl_crystal_description colorless
_exptl_crystal_F_000 1352
_exptl_crystal_size_max 0.20
_exptl_crystal_size_mid 0.15
_exptl_crystal_size_min 0.15
_refine_diff_density_max 0.225
_refine_diff_density_min -0.306
_refine_diff_density_rms 0.042
_refine_ls_extinction_method none
_refine_ls_goodness_of_fit_ref 0.971
_refine_ls_hydrogen_treatment constr
_refine_ls_matrix_type full
_refine_ls_number_parameters 258
_refine_ls_number_reflns 4215
_refine_ls_number_restraints 0
_refine_ls_restrained_S_all 0.971
_refine_ls_R_factor_all 0.0850
_refine_ls_R_factor_gt 0.0492
_refine_ls_shift/su_max 0.000
_refine_ls_shift/su_mean 0.000
_refine_ls_structure_factor_coef Fsqd
_refine_ls_weighting_details 'calc w=1/[\s^2^(Fo^2^)+(0.0918P)^2^+1.2489P] where P=(Fo^2^+2Fc^2^)/3'
_refine_ls_weighting_scheme calc
_refine_ls_wR_factor_gt 0.1286
_refine_ls_wR_factor_ref 0.1523
_reflns_number_gt 2911
_reflns_number_total 4215
_reflns_threshold_expression >2sigma(I)
_cod_data_source_file om5012374_si_001.cif
_cod_data_source_block h10msh26_Cpd-12b
_cod_depositor_comments
;
The following automatic conversions were performed:

'_symmetry_cell_setting' value 'Monoclinic' changed to 'monoclinic'
according to
/usr/data/users/saulius/crontab/automatic-downloads/rss-feeds/ACS/lib/dictionaries/cif_core.dic
dictionary named 'cif_core.dic' version 2.4.2 from 2011-04-26.

Automatic conversion script
Id: cif_fix_values 3008 2015-01-20 13:52:24Z robertas 

 Adding full bibliography for 4085488--4085492.cif.
;
_cod_original_cell_volume 3575.91(17)
_cod_original_sg_symbol_H-M C2/m
_cod_database_code 4085490

loop_
_symmetry_equiv_pos_as_xyz
'x, y, z'
'-x, y, -z'
'x+1/2, y+1/2, z'
'-x+1/2, y+1/2, -z'
'-x, -y, -z'
'x, -y, z'
'-x+1/2, -y+1/2, -z'
'x+1/2, -y+1/2, z'

loop_
_atom_site_label
_atom_site_type_symbol
_atom_site_fract_x
_atom_site_fract_y
_atom_site_fract_z
_atom_site_U_iso_or_equiv
_atom_site_adp_type
_atom_site_occupancy
_atom_site_symmetry_multiplicity
_atom_site_calc_flag
_atom_site_refinement_flags
_atom_site_disorder_assembly
_atom_site_disorder_group
Mg1 Mg 0.97575(5) 0.0000 0.35764(7) 0.0257(2) Uani 1 2 d S . .
O1 O 1.08633(12) 0.0000 0.55990(16) 0.0515(5) Uani 1 2 d S . .
N1 N 0.91689(9) 0.07698(6) 0.21658(12) 0.0270(3) Uani 1 1 d . . .
N2 N 1.14571(12) 0.0000 0.45666(18) 0.0306(4) Uani 1 2 d S . .
C21 C 1.2767(5) 0.0357(5) 0.3224(10) 0.0452(16) Uani 0.50 1 d P A -1
H21 H 1.2535 0.0577 0.2386 0.054 Uiso 0.50 1 calc PR A -1
C22 C 1.3992(6) 0.0433(5) 0.5652(10) 0.0538(18) Uani 0.50 1 d P A -1
H22 H 1.4562 0.0695 0.6408 0.065 Uiso 0.50 1 calc PR A -1
C23 C 1.3429(6) -0.0713(4) 0.4568(9) 0.0509(16) Uani 0.50 1 d P A -1
H23 H 1.3640 -0.1195 0.4617 0.061 Uiso 0.50 1 calc PR A -1
C1 C 0.92608(15) 0.0000 0.0818(2) 0.0309(5) Uani 1 2 d S . .
H1 H 0.9407 0.0000 0.0245 0.037 Uiso 1 2 calc SR . .
C2 C 0.91695(10) 0.06519(8) 0.11762(14) 0.0298(4) Uani 1 1 d . . .
C3 C 0.90427(13) 0.12415(9) 0.03311(17) 0.0404(4) Uani 1 1 d . . .
H3A H 0.8465 0.1505 0.0011 0.061 Uiso 1 1 calc R . .
H3B H 0.8969 0.1060 -0.0418 0.061 Uiso 1 1 calc R . .
H3C H 0.9613 0.1540 0.0854 0.061 Uiso 1 1 calc R . .
C4 C 0.88900(11) 0.14489(8) 0.22499(15) 0.0307(4) Uani 1 1 d . . .
C5 C 0.95690(12) 0.19835(8) 0.28643(16) 0.0349(4) Uani 1 1 d . . .
C6 C 0.92616(14) 0.26345(9) 0.28980(18) 0.0435(4) Uani 1 1 d . . .
H6 H 0.9717 0.2998 0.3326 0.052 Uiso 1 1 calc R . .
C7 C 0.83094(15) 0.27580(9) 0.23213(19) 0.0484(5) Uani 1 1 d . . .
H7 H 0.8108 0.3207 0.2328 0.058 Uiso 1 1 calc R . .
C8 C 0.76510(14) 0.22299(9) 0.17367(19) 0.0451(5) Uani 1 1 d . . .
H8 H 0.6998 0.2318 0.1352 0.054 Uiso 1 1 calc R . .
C9 C 0.79203(12) 0.15674(9) 0.16962(16) 0.0359(4) Uani 1 1 d . . .
C10 C 1.06257(12) 0.18713(9) 0.35230(17) 0.0389(4) Uani 1 1 d . . .
H10 H 1.0687 0.1406 0.3266 0.047 Uiso 1 1 calc R . .
C11 C 1.12349(14) 0.18794(11) 0.50076(19) 0.0527(5) Uani 1 1 d . . .
H11A H 1.1179 0.2328 0.5285 0.079 Uiso 1 1 calc R . .
H11B H 1.1914 0.1792 0.5425 0.079 Uiso 1 1 calc R . .
H11C H 1.1004 0.1523 0.5269 0.079 Uiso 1 1 calc R . .
C12 C 1.10197(16) 0.23948(11) 0.3106(2) 0.0591(6) Uani 1 1 d . . .
H12A H 1.0595 0.2411 0.2146 0.089 Uiso 1 1 calc R . .
H12B H 1.1673 0.2260 0.3463 0.089 Uiso 1 1 calc R . .
H12C H 1.1044 0.2848 0.3442 0.089 Uiso 1 1 calc R . .
C13 C 0.71763(12) 0.09952(10) 0.10519(18) 0.0428(4) Uani 1 1 d . . .
H13 H 0.7533 0.0554 0.1454 0.051 Uiso 1 1 calc R . .
C14 C 0.64555(18) 0.10599(14) 0.1295(3) 0.0750(7) Uani 1 1 d . . .
H14A H 0.6023 0.1449 0.0794 0.112 Uiso 1 1 calc R . .
H14B H 0.6808 0.1134 0.2233 0.112 Uiso 1 1 calc R . .
H14C H 0.6073 0.0638 0.1014 0.112 Uiso 1 1 calc R . .
C15 C 0.66411(19) 0.09520(15) -0.0406(2) 0.0834(9) Uani 1 1 d . . .
H15A H 0.6337 0.1395 -0.0817 0.125 Uiso 1 1 calc R . .
H15B H 0.6141 0.0597 -0.0798 0.125 Uiso 1 1 calc R . .
H15C H 0.7098 0.0837 -0.0549 0.125 Uiso 1 1 calc R . .
C16 C 1.16053(18) 0.0000 0.5625(2) 0.0502(7) Uani 1 2 d S . .
H16 H 1.2247 0.0000 0.6439 0.060 Uiso 1 2 calc SR . .
C18 C 1.1954(2) 0.0369(2) 0.3309(3) 0.0414(8) Uani 0.50 1 d P A -1
H18A H 1.1780 0.0849 0.3317 0.050 Uiso 0.50 1 calc PR A -1
H18B H 1.1372 0.0139 0.2530 0.050 Uiso 0.50 1 calc PR A -1
C19 C 1.3174(3) 0.0414(2) 0.5747(4) 0.0484(9) Uani 0.50 1 d P A -1
H19A H 1.3420 0.0197 0.6585 0.058 Uiso 0.50 1 calc PR A -1
H19B H 1.2970 0.0887 0.5735 0.058 Uiso 0.50 1 calc PR A -1
C20 C 1.2589(3) -0.07046(18) 0.4604(4) 0.0419(8) Uani 0.50 1 d P A -1
H20A H 1.2033 -0.0962 0.3841 0.050 Uiso 0.50 1 calc PR A -1
H20B H 1.2796 -0.0935 0.5412 0.050 Uiso 0.50 1 calc PR A -1
C24 C 1.3623(6) 0.0753(4) 0.4378(9) 0.0519(16) Uani 0.50 1 d P A -1
H24A H 1.4147 0.0761 0.4323 0.062 Uiso 0.50 1 calc PR A -1
H24B H 1.3427 0.1232 0.4343 0.062 Uiso 0.50 1 calc PR A -1
C25 C 1.4264(6) -0.0297(6) 0.5701(11) 0.060(2) Uani 0.50 1 d P A -1
H25A H 1.4490 -0.0505 0.6536 0.072 Uiso 0.50 1 calc PR A -1
H25B H 1.4807 -0.0313 0.5686 0.072 Uiso 0.50 1 calc PR A -1
C26 C 1.3058(6) -0.0378(5) 0.3265(10) 0.0461(16) Uani 0.50 1 d P A -1
H26A H 1.3573 -0.0388 0.3193 0.055 Uiso 0.50 1 calc PR A -1
H26B H 1.2494 -0.0636 0.2516 0.055 Uiso 0.50 1 calc PR A -1
C17 C 1.22859(15) 0.0000 0.4572(2) 0.0317(5) Uani 1 2 d S . .

loop_
_atom_site_aniso_label
_atom_site_aniso_U_11
_atom_site_aniso_U_22
_atom_site_aniso_U_33
_atom_site_aniso_U_23
_atom_site_aniso_U_13
_atom_site_aniso_U_12
Mg1 0.0267(4) 0.0249(4) 0.0252(4) 0.000 0.0165(3) 0.000
O1 0.0269(9) 0.0963(16) 0.0355(10) 0.000 0.0219(8) 0.000
N1 0.0249(6) 0.0259(7) 0.0276(6) 0.0017(5) 0.0155(5) 0.0007(5)
N2 0.0244(9) 0.0368(10) 0.0288(10) 0.000 0.0162(8) 0.000
C21 0.036(4) 0.062(3) 0.044(3) 0.018(2) 0.029(3) 0.013(3)
C22 0.040(5) 0.071(5) 0.045(3) -0.011(3) 0.024(4) -0.010(3)
C23 0.063(4) 0.045(3) 0.068(4) 0.018(3) 0.053(3) 0.019(2)
C1 0.0270(11) 0.0399(13) 0.0256(11) 0.000 0.0167(9) 0.000
C2 0.0219(7) 0.0355(9) 0.0253(7) 0.0027(6) 0.0120(6) -0.0012(6)
C3 0.0453(10) 0.0389(10) 0.0346(9) 0.0044(7) 0.0245(8) -0.0042(8)
C4 0.0322(8) 0.0281(8) 0.0297(8) 0.0072(6) 0.0189(7) 0.0051(6)
C5 0.0377(9) 0.0289(8) 0.0363(9) 0.0033(7) 0.0227(7) 0.0018(7)
C6 0.0503(11) 0.0294(9) 0.0476(10) 0.0022(8) 0.0298(9) 0.0012(8)
C7 0.0578(12) 0.0319(9) 0.0550(11) 0.0102(8) 0.0358(10) 0.0151(9)
C8 0.0418(10) 0.0416(10) 0.0502(11) 0.0149(8) 0.0286(9) 0.0159(8)
C9 0.0339(9) 0.0352(9) 0.0369(9) 0.0115(7) 0.0219(7) 0.0078(7)
C10 0.0384(9) 0.0315(9) 0.0454(10) -0.0052(7) 0.0262(8) -0.0056(7)
C11 0.0425(10) 0.0563(13) 0.0478(11) -0.0052(9) 0.0236(9) 0.0032(9)
C12 0.0568(12) 0.0513(12) 0.0764(15) -0.0055(11) 0.0460(12) -0.0164(10)
C13 0.0304(9) 0.0432(10) 0.0480(10) 0.0117(8) 0.0220(8) 0.0042(7)
C14 0.0566(13) 0.0736(16) 0.111(2) -0.0017(15) 0.0612(15) -0.0048(12)
C15 0.0695(16) 0.102(2) 0.0490(13) -0.0045(13) 0.0241(12) -0.0378(15)
C16 0.0238(12) 0.094(2) 0.0304(13) 0.000 0.0160(10) 0.000
C18 0.0348(18) 0.054(2) 0.041(2) 0.0099(16) 0.0272(16) 0.0080(16)
C19 0.0365(19) 0.069(3) 0.044(2) -0.0127(19) 0.0283(17) -0.0145(18)
C20 0.0396(19) 0.039(2) 0.059(2) 0.0047(17) 0.0368(19) 0.0027(16)
C24 0.060(4) 0.055(3) 0.062(4) 0.001(2) 0.049(3) -0.008(3)
C25 0.035(4) 0.099(6) 0.045(3) 0.020(3) 0.024(3) 0.004(3)
C26 0.037(4) 0.061(3) 0.048(3) -0.005(2) 0.031(3) 0.001(3)
C17 0.0241(11) 0.0403(13) 0.0310(12) 0.000 0.0178(10) 0.000

loop_
_atom_type_symbol
_atom_type_description
_atom_type_scat_dispersion_real
_atom_type_scat_dispersion_imag
_atom_type_scat_source
C C 0.0033 0.0016 'International Tables Vol C Tables 4.2.6.8 and 6.1.1.4'
H H 0.0000 0.0000 'International Tables Vol C Tables 4.2.6.8 and 6.1.1.4'
N N 0.0061 0.0033 'International Tables Vol C Tables 4.2.6.8 and 6.1.1.4'
O O 0.0106 0.0060 'International Tables Vol C Tables 4.2.6.8 and 6.1.1.4'
Mg Mg 0.0486 0.0363 'International Tables Vol C Tables 4.2.6.8 and 6.1.1.4'

loop_
_geom_angle_atom_site_label_1
_geom_angle_atom_site_label_2
_geom_angle_atom_site_label_3
_geom_angle
_geom_angle_site_symmetry_1
_geom_angle_site_symmetry_3
O1 Mg1 O1 72.68(7) 5_756 .
O1 Mg1 N1 110.49(5) 5_756 6
O1 Mg1 N1 132.46(4) . 6
O1 Mg1 N1 110.49(5) 5_756 .
O1 Mg1 N1 132.46(4) . .
N1 Mg1 N1 92.29(7) 6 .
O1 Mg1 N2 130.69(7) 5_756 .
O1 Mg1 N2 58.02(6) . .
N1 Mg1 N2 103.01(5) 6 .
N1 Mg1 N2 103.01(5) . .
C16 O1 Mg1 154.01(17) . 2_756
C16 O1 Mg1 98.67(15) . .
Mg1 O1 Mg1 107.32(7) 2_756 .
C2 N1 C4 116.93(12) . .
C2 N1 Mg1 116.05(10) . .
C4 N1 Mg1 126.40(10) . .
C16 N2 C17 120.16(19) . .
C16 N2 Mg1 84.11(14) . .
C17 N2 Mg1 155.73(14) . .
C26 C21 C24 110.1(9) . .
C26 C21 C18 109.5(5) . .
C24 C21 C18 108.5(7) . .
C26 C21 H21 109.6 . .
C24 C21 H21 109.6 . .
C18 C21 H21 109.6 . .
C24 C22 C25 110.0(10) . .
C24 C22 C19 110.0(6) . .
C25 C22 C19 105.8(7) . .
C24 C22 H22 110.3 . .
C25 C22 H22 110.3 . .
C19 C22 H22 110.3 . .
C26 C23 C20 107.4(6) . .
C26 C23 C25 109.1(7) . .
C20 C23 C25 109.4(6) . .
C26 C23 H23 110.3 . .
C20 C23 H23 110.3 . .
C25 C23 H23 110.3 . .
C2 C1 C2 129.9(2) 6 .
C2 C1 H1 115.0 6 .
C2 C1 H1 115.0 . .
N1 C2 C1 124.31(15) . .
N1 C2 C3 120.10(14) . .
C1 C2 C3 115.58(15) . .
C2 C3 H3A 109.5 . .
C2 C3 H3B 109.5 . .
H3A C3 H3B 109.5 . .
C2 C3 H3C 109.5 . .
H3A C3 H3C 109.5 . .
H3B C3 H3C 109.5 . .
C5 C4 C9 120.38(14) . .
C5 C4 N1 120.68(13) . .
C9 C4 N1 118.93(14) . .
C6 C5 C4 118.66(16) . .
C6 C5 C10 119.25(15) . .
C4 C5 C10 122.07(14) . .
C7 C6 C5 121.18(17) . .
C7 C6 H6 119.4 . .
C5 C6 H6 119.4 . .
C8 C7 C6 119.83(17) . .
C8 C7 H7 120.1 . .
C6 C7 H7 120.1 . .
C7 C8 C9 121.49(17) . .
C7 C8 H8 119.3 . .
C9 C8 H8 119.3 . .
C8 C9 C4 118.42(16) . .
C8 C9 C13 120.10(15) . .
C4 C9 C13 121.48(15) . .
C5 C10 C11 110.05(15) . .
C5 C10 C12 113.20(15) . .
C11 C10 C12 110.09(16) . .
C5 C10 H10 107.8 . .
C11 C10 H10 107.8 . .
C12 C10 H10 107.8 . .
C10 C11 H11A 109.5 . .
C10 C11 H11B 109.5 . .
H11A C11 H11B 109.5 . .
C10 C11 H11C 109.5 . .
H11A C11 H11C 109.5 . .
H11B C11 H11C 109.5 . .
C10 C12 H12A 109.5 . .
C10 C12 H12B 109.5 . .
H12A C12 H12B 109.5 . .
C10 C12 H12C 109.5 . .
H12A C12 H12C 109.5 . .
H12B C12 H12C 109.5 . .
C15 C13 C9 111.75(16) . .
C15 C13 C14 110.05(19) . .
C9 C13 C14 112.43(17) . .
C15 C13 H13 107.5 . .
C9 C13 H13 107.5 . .
C14 C13 H13 107.5 . .
C13 C14 H14A 109.5 . .
C13 C14 H14B 109.5 . .
H14A C14 H14B 109.5 . .
C13 C14 H14C 109.5 . .
H14A C14 H14C 109.5 . .
H14B C14 H14C 109.5 . .
C13 C15 H15A 109.5 . .
C13 C15 H15B 109.5 . .
H15A C15 H15B 109.5 . .
C13 C15 H15C 109.5 . .
H15A C15 H15C 109.5 . .
H15B C15 H15C 109.5 . .
N2 C16 O1 119.2(2) . .
N2 C16 H16 120.4 . .
O1 C16 H16 120.4 . .
C17 C18 C21 110.2(4) . .
C17 C18 H18A 109.6 . .
C21 C18 H18A 109.6 . .
C17 C18 H18B 109.6 . .
C21 C18 H18B 109.6 . .
H18A C18 H18B 108.1 . .
C17 C19 C22 110.3(4) . .
C17 C19 H19A 109.6 . .
C22 C19 H19A 109.6 . .
C17 C19 H19B 109.6 . .
C22 C19 H19B 109.6 . .
H19A C19 H19B 108.1 . .
C17 C20 C23 111.2(4) . .
C17 C20 H20A 109.4 . .
C23 C20 H20A 109.4 . .
C17 C20 H20B 109.4 . .
C23 C20 H20B 109.4 . .
H20A C20 H20B 108.0 . .
C22 C24 C21 110.9(7) . .
C22 C24 H24A 109.5 . .
C21 C24 H24A 109.5 . .
C22 C24 H24B 109.5 . .
C21 C24 H24B 109.5 . .
H24A C24 H24B 108.1 . .
C22 C25 C23 112.4(10) . .
C22 C25 H25A 109.1 . .
C23 C25 H25A 109.1 . .
C22 C25 H25B 109.1 . .
C23 C25 H25B 109.1 . .
H25A C25 H25B 107.9 . .
C21 C26 C23 109.5(9) . .
C21 C26 H26A 109.8 . .
C23 C26 H26A 109.8 . .
C21 C26 H26B 109.8 . .
C23 C26 H26B 109.8 . .
H26A C26 H26B 108.2 . .
C20 C17 C20 138.6(3) . 6
C20 C17 N2 110.64(15) . .
C20 C17 N2 110.65(15) 6 .
C20 C17 C18 110.2(2) . .
C20 C17 C18 58.3(2) 6 .
N2 C17 C18 107.66(18) . .
C20 C17 C18 58.3(2) . 6
C20 C17 C18 110.2(2) 6 6
N2 C17 C18 107.66(18) . 6
C18 C17 C18 55.4(3) . 6
C20 C17 C19 109.4(3) . .
C20 C17 C19 50.6(2) 6 .
N2 C17 C19 112.72(19) . .
C18 C17 C19 106.1(2) . .
C18 C17 C19 139.3(2) 6 .
C20 C17 C19 50.6(2) . 6
C20 C17 C19 109.4(3) 6 6
N2 C17 C19 112.72(19) . 6
C18 C17 C19 139.3(2) . 6
C18 C17 C19 106.1(2) 6 6
C19 C17 C19 62.2(3) . 6

loop_
_geom_bond_atom_site_label_1
_geom_bond_atom_site_label_2
_geom_bond_distance
_geom_bond_site_symmetry_2
Mg1 O1 2.0013(18) 5_756
Mg1 O1 2.0785(18) .
Mg1 N1 2.0839(13) 6
Mg1 N1 2.0839(13) .
Mg1 N2 2.4344(18) .
O1 C16 1.312(3) .
O1 Mg1 2.0013(18) 2_756
N1 C2 1.333(2) .
N1 C4 1.446(2) .
N2 C16 1.250(3) .
N2 C17 1.486(3) .
C21 C26 1.516(6) .
C21 C24 1.514(14) .
C21 C18 1.538(6) .
C21 H21 1.0000 .
C22 C24 1.501(14) .
C22 C25 1.495(8) .
C22 C19 1.555(8) .
C22 H22 1.0000 .
C23 C26 1.544(14) .
C23 C20 1.542(7) .
C23 C25 1.511(15) .
C23 H23 1.0000 .
C1 C2 1.4042(19) 6
C1 C2 1.4042(19) .
C1 H1 0.9500 .
C2 C3 1.518(2) .
C3 H3A 0.9800 .
C3 H3B 0.9800 .
C3 H3C 0.9800 .
C4 C5 1.404(2) .
C4 C9 1.412(2) .
C5 C6 1.398(2) .
C5 C10 1.516(2) .
C6 C7 1.378(3) .
C6 H6 0.9500 .
C7 C8 1.375(3) .
C7 H7 0.9500 .
C8 C9 1.394(2) .
C8 H8 0.9500 .
C9 C13 1.518(2) .
C10 C11 1.522(3) .
C10 C12 1.534(3) .
C10 H10 1.0000 .
C11 H11A 0.9800 .
C11 H11B 0.9800 .
C11 H11C 0.9800 .
C12 H12A 0.9800 .
C12 H12B 0.9800 .
C12 H12C 0.9800 .
C13 C15 1.514(3) .
C13 C14 1.528(3) .
C13 H13 1.0000 .
C14 H14A 0.9800 .
C14 H14B 0.9800 .
C14 H14C 0.9800 .
C15 H15A 0.9800 .
C15 H15B 0.9800 .
C15 H15C 0.9800 .
C16 H16 0.9500 .
C18 C17 1.549(4) .
C18 H18A 0.9900 .
C18 H18B 0.9900 .
C19 C17 1.563(4) .
C19 H19A 0.9900 .
C19 H19B 0.9900 .
C20 C17 1.470(4) .
C20 H20A 0.9900 .
C20 H20B 0.9900 .
C24 H24A 0.9900 .
C24 H24B 0.9900 .
C25 H25A 0.9900 .
C25 H25B 0.9900 .
C26 H26A 0.9900 .
C26 H26B 0.9900 .
C17 C20 1.470(4) 6
C17 C18 1.549(4) 6
C17 C19 1.563(4) 6

loop_
_geom_torsion_atom_site_label_1
_geom_torsion_atom_site_label_2
_geom_torsion_atom_site_label_3
_geom_torsion_atom_site_label_4
_geom_torsion
_geom_torsion_site_symmetry_1
_geom_torsion_site_symmetry_4
O1 Mg1 O1 C16 180.0 5_756 .
N1 Mg1 O1 C16 77.78(7) 6 .
N1 Mg1 O1 C16 -77.78(7) . .
N2 Mg1 O1 C16 0.0 . .
O1 Mg1 O1 Mg1 0.0 5_756 2_756
N1 Mg1 O1 Mg1 -102.22(7) 6 2_756
N1 Mg1 O1 Mg1 102.22(7) . 2_756
N2 Mg1 O1 Mg1 180.0 . 2_756
O1 Mg1 N1 C2 -151.06(10) 5_756 .
O1 Mg1 N1 C2 124.04(11) . .
N1 Mg1 N1 C2 -38.17(13) 6 .
N2 Mg1 N1 C2 65.74(11) . .
O1 Mg1 N1 C4 38.24(13) 5_756 .
O1 Mg1 N1 C4 -46.66(15) . .
N1 Mg1 N1 C4 151.13(9) 6 .
N2 Mg1 N1 C4 -104.96(12) . .
O1 Mg1 N2 C16 0.0 5_756 .
O1 Mg1 N2 C16 0.0 . .
N1 Mg1 N2 C16 -132.26(4) 6 .
N1 Mg1 N2 C16 132.26(4) . .
O1 Mg1 N2 C17 179.999(1) 5_756 .
O1 Mg1 N2 C17 180.0 . .
N1 Mg1 N2 C17 47.74(4) 6 .
N1 Mg1 N2 C17 -47.74(4) . .
C4 N1 C2 C1 -168.85(15) . .
Mg1 N1 C2 C1 19.5(2) . .
C4 N1 C2 C3 9.7(2) . .
Mg1 N1 C2 C3 -161.92(11) . .
C2 C1 C2 N1 14.6(3) 6 .
C2 C1 C2 C3 -163.97(17) 6 .
C2 N1 C4 C5 -84.03(18) . .
Mg1 N1 C4 C5 86.60(16) . .
C2 N1 C4 C9 95.60(17) . .
Mg1 N1 C4 C9 -93.77(16) . .
C9 C4 C5 C6 -0.9(2) . .
N1 C4 C5 C6 178.69(15) . .
C9 C4 C5 C10 177.26(15) . .
N1 C4 C5 C10 -3.1(2) . .
C4 C5 C6 C7 -1.2(3) . .
C10 C5 C6 C7 -179.46(17) . .
C5 C6 C7 C8 2.1(3) . .
C6 C7 C8 C9 -0.8(3) . .
C7 C8 C9 C4 -1.3(3) . .
C7 C8 C9 C13 179.52(17) . .
C5 C4 C9 C8 2.2(2) . .
N1 C4 C9 C8 -177.47(14) . .
C5 C4 C9 C13 -178.66(15) . .
N1 C4 C9 C13 1.7(2) . .
C6 C5 C10 C11 72.5(2) . .
C4 C5 C10 C11 -105.68(18) . .
C6 C5 C10 C12 -51.2(2) . .
C4 C5 C10 C12 130.66(18) . .
C8 C9 C13 C15 87.3(2) . .
C4 C9 C13 C15 -91.8(2) . .
C8 C9 C13 C14 -37.0(2) . .
C4 C9 C13 C14 143.84(18) . .
C17 N2 C16 O1 180.0 . .
Mg1 N2 C16 O1 0.0 . .
Mg1 O1 C16 N2 180.000(1) 2_756 .
Mg1 O1 C16 N2 0.0 . .
C26 C21 C18 C17 57.1(10) . .
C24 C21 C18 C17 -63.0(7) . .
C24 C22 C19 C17 58.6(7) . .
C25 C22 C19 C17 -60.3(10) . .
C26 C23 C20 C17 -61.5(7) . .
C25 C23 C20 C17 56.9(7) . .
C25 C22 C24 C21 57.4(8) . .
C19 C22 C24 C21 -58.8(8) . .
C26 C21 C24 C22 -59.1(8) . .
C18 C21 C24 C22 60.7(8) . .
C24 C22 C25 C23 -57.4(7) . .
C19 C22 C25 C23 61.4(11) . .
C26 C23 C25 C22 57.2(9) . .
C20 C23 C25 C22 -60.1(9) . .
C24 C21 C26 C23 58.7(5) . .
C18 C21 C26 C23 -60.5(10) . .
C20 C23 C26 C21 61.3(8) . .
C25 C23 C26 C21 -57.2(7) . .
C23 C20 C17 C20 -5.3(8) . 6
C23 C20 C17 N2 178.3(4) . .
C23 C20 C17 C18 59.3(5) . .
C23 C20 C17 C18 79.8(5) . 6
C23 C20 C17 C19 -57.0(5) . .
C23 C20 C17 C19 -78.7(5) . 6
C16 N2 C17 C20 88.7(2) . .
Mg1 N2 C17 C20 -91.3(2) . .
C16 N2 C17 C20 -88.7(2) . 6
Mg1 N2 C17 C20 91.3(2) . 6
C16 N2 C17 C18 -150.78(17) . .
Mg1 N2 C17 C18 29.22(17) . .
C16 N2 C17 C18 150.78(17) . 6
Mg1 N2 C17 C18 -29.22(17) . 6
C16 N2 C17 C19 -34.06(19) . .
Mg1 N2 C17 C19 145.94(19) . .
C16 N2 C17 C19 34.07(19) . 6
Mg1 N2 C17 C19 -145.93(19) . 6
C21 C18 C17 C20 -56.6(5) . .
C21 C18 C17 C20 78.8(5) . 6
C21 C18 C17 N2 -177.4(5) . .
C21 C18 C17 C18 -77.8(5) . 6
C21 C18 C17 C19 61.7(5) . .
C21 C18 C17 C19 -4.3(7) . 6
C22 C19 C17 C20 60.0(5) . .
C22 C19 C17 C20 -77.9(5) . 6
C22 C19 C17 N2 -176.5(4) . .
C22 C19 C17 C18 -58.9(5) . .
C22 C19 C17 C18 -3.6(7) . 6
C22 C19 C17 C19 78.8(5) . 6
